data_7710577
loop_
_publ_author_name
'Brager, Dominique M.'
'Marwitz, Alexander C.'
'Cahill, Christopher L.'

_publ_section_title
;
 A spectroscopic, structural, and computational study of Ag-oxo
 interactions in Ag<sup>+</sup>/UO<sub>2</sub><sup>2+</sup> complexes.
;
_journal_name_full 'Dalton transactions (Cambridge, England : 2003)'
_journal_paper_doi 10.1039/d2dt01161a
_journal_year 2022
_chemical_formula_moiety 'C9 H4 Br O8 U, C8 H6 Ag N4'
_chemical_formula_sum 'C17 H10 Ag Br N4 O8 U'
_chemical_formula_weight 824.10
_space_group_crystal_system triclinic
_space_group_IT_number 2
_space_group_name_Hall '-P 1'
_space_group_name_H-M_alt 'P -1'
_atom_sites_solution_hydrogens geom
_audit_update_record
;
2022-05-20 deposited with the CCDC.	2022-06-22 downloaded from the CCDC.
;
_cell_angle_alpha 102.0070(10)
_cell_angle_beta 103.8250(10)
_cell_angle_gamma 108.3100(10)
_cell_formula_units_Z 2
_cell_length_a 8.9506(3)
_cell_length_b 10.6865(4)
_cell_length_c 12.1235(5)
_cell_measurement_reflns_used 6392
_cell_measurement_temperature 100(2)
_cell_measurement_theta_max 54.234
_cell_measurement_theta_min 4.647
_cell_volume 1017.36(7)
_computing_cell_refinement 'APEX3 v2019.1-0 (Bruker AXS)'
_computing_data_collection 'Bruker Instrument Service vV6.2.12'
_computing_data_reduction 'SAINT V8.40A (Bruker Nano, Inc., 2019)'
_computing_molecular_graphics 'shelXle (C.B. Huebschle, rev 958)'
_computing_publication_material 'shelXle (C.B. Huebschle, rev 958)'
_computing_structure_refinement 'SHELXL-2018/3 (Sheldrick, 2018)'
_computing_structure_solution 'SHELXT 2014/5 (Sheldrick, 2014)'
_diffrn_ambient_temperature 100(2)
_diffrn_detector_area_resol_mean 7.3910
_diffrn_measured_fraction_theta_full 0.998
_diffrn_measured_fraction_theta_max 0.998
_diffrn_measurement_device_type 'Bruker D8 QUEST'
_diffrn_measurement_method '\f and \w scans'
_diffrn_radiation_type MoK\a
_diffrn_radiation_wavelength 0.71073
_diffrn_reflns_av_R_equivalents 0.0290
_diffrn_reflns_av_unetI/netI 0.0346
_diffrn_reflns_Laue_measured_fraction_full 0.998
_diffrn_reflns_Laue_measured_fraction_max 0.998
_diffrn_reflns_limit_h_max 11
_diffrn_reflns_limit_h_min -11
_diffrn_reflns_limit_k_max 13
_diffrn_reflns_limit_k_min -13
_diffrn_reflns_limit_l_max 14
_diffrn_reflns_limit_l_min -13
_diffrn_reflns_number 11435
_diffrn_reflns_point_group_measured_fraction_full 0.998
_diffrn_reflns_point_group_measured_fraction_max 0.998
_diffrn_reflns_theta_full 25.242
_diffrn_reflns_theta_max 26.019
_diffrn_reflns_theta_min 2.109
_diffrn_source 'microfocus sealed tube'
_diffrn_source_type 'Incoatec I\mS 3.0'
_exptl_absorpt_coefficient_mu 10.930
_exptl_absorpt_correction_T_max 0.7455
_exptl_absorpt_correction_T_min 0.6616
_exptl_absorpt_correction_type multi-scan
_exptl_absorpt_process_details 'SADABS, G. Sheldrick (1999)'
_exptl_crystal_colour yellow
_exptl_crystal_density_diffrn 2.690
_exptl_crystal_description blocks
_exptl_crystal_F_000 756
_exptl_crystal_recrystallization_method hydrothermal
_exptl_crystal_size_max 0.135
_exptl_crystal_size_mid 0.079
_exptl_crystal_size_min 0.054
_refine_diff_density_max 0.868
_refine_diff_density_min -0.645
_refine_diff_density_rms 0.133
_refine_ls_extinction_method none
_refine_ls_goodness_of_fit_ref 1.052
_refine_ls_hydrogen_treatment constr
_refine_ls_matrix_type full
_refine_ls_number_parameters 353
_refine_ls_number_reflns 3990
_refine_ls_number_restraints 54
_refine_ls_restrained_S_all 1.047
_refine_ls_R_factor_all 0.0274
_refine_ls_R_factor_gt 0.0234
_refine_ls_shift/su_max 0.001
_refine_ls_shift/su_mean 0.000
_refine_ls_structure_factor_coef Fsqd
_refine_ls_weighting_details 'w=1/[\s^2^(Fo^2^)+(0.0100P)^2^+2.1445P] where P=(Fo^2^+2Fc^2^)/3'
_refine_ls_weighting_scheme calc
_refine_ls_wR_factor_gt 0.0425
_refine_ls_wR_factor_ref 0.0438
_reflns_Friedel_coverage 0.000
_reflns_number_gt 3701
_reflns_number_total 3990
_reflns_threshold_expression 'I > 2\s(I)'
_cod_data_source_file d2dt01161a2.cif
_cod_data_source_block Cmpd7_DMB2_24_A
_cod_database_code 7710577
_shelx_space_group_comment
;
The symmetry employed for this shelxl refinement is uniquely defined
by the following loop, which should always be used as a source of
symmetry information in preference to the above space-group names.
They are only intended as comments.
;

loop_
_space_group_symop_operation_xyz
'x, y, z'
'-x, -y, -z'

loop_
_atom_site_label
_atom_site_type_symbol
_atom_site_fract_x
_atom_site_fract_y
_atom_site_fract_z
_atom_site_U_iso_or_equiv
_atom_site_adp_type
_atom_site_occupancy
_atom_site_site_symmetry_order
_atom_site_calc_flag
_atom_site_refinement_flags_posn
_atom_site_refinement_flags_adp
_atom_site_refinement_flags_occupancy
_atom_site_disorder_assembly
_atom_site_disorder_group
U1 U 0.23581(2) 0.31707(2) 0.09320(2) 0.01494(5) Uani 1 1 d . . . . .
N1 N 0.4564(5) 0.1299(4) 0.4374(3) 0.0190(8) Uani 1 1 d . . . . .
C1 C -0.0499(6) 0.0147(5) 0.0413(4) 0.0202(10) Uani 1 1 d . . . . .
Ag1 Ag 0.51389(5) 0.07006(4) 0.26494(3) 0.02352(9) Uani 1 1 d . . . . .
O1 O 0.0906(4) 0.3437(3) -0.0178(3) 0.0210(7) Uani 1 1 d . . . . .
O2 O 0.3843(4) 0.2913(3) 0.2021(3) 0.0249(7) Uani 1 1 d . . . . .
N2 N 0.4452(5) 0.0847(4) 0.6195(3) 0.0194(8) Uani 1 1 d . . . . .
C2 C 0.5122(5) 0.5645(4) 0.0488(4) 0.0170(9) Uani 1 1 d . . . . .
O4 O 0.0030(4) 0.1376(3) 0.1082(3) 0.0221(7) Uani 1 1 d . . . . .
N4 N 0.6089(4) 0.1074(4) -0.0752(3) 0.0175(8) Uani 1 1 d . . . . .
O5 O 0.4357(4) 0.5445(3) 0.1213(3) 0.0212(7) Uani 1 1 d . . . . .
O7 O 0.1737(4) 0.4496(3) 0.2326(3) 0.0253(7) Uani 1 1 d . . . . .
O6 O 0.6044(4) 0.6782(3) 0.0464(3) 0.0203(7) Uani 1 1 d . . . . .
O8 O 0.2654(5) 0.4558(4) 0.4218(4) 0.0518(11) Uani 1 1 d . . . . .
O3 O -0.1730(4) -0.0850(3) 0.0356(3) 0.0237(7) Uani 1 1 d . . . . .
N3 N 0.6120(5) 0.1564(4) 0.1253(3) 0.0170(8) Uani 1 1 d . . . . .
C3 C 0.2013(6) 0.4987(5) 0.3436(4) 0.0241(11) Uani 1 1 d . . . . .
C4A C 0.136(3) 0.6172(18) 0.3681(14) 0.017(4) Uani 0.5858(15) 1 d . U P A 1
C5A C 0.0839(14) 0.6697(11) 0.2790(9) 0.017(2) Uani 0.5858(15) 1 d . . P A 1
H5A H 0.084894 0.631377 0.201208 0.020 Uiso 0.5858(15) 1 calc R U P A 1
C6A C 0.0301(12) 0.7765(9) 0.2998(9) 0.027(2) Uani 0.5858(15) 1 d . . P A 1
H6A H -0.005935 0.811150 0.236575 0.032 Uiso 0.5858(15) 1 calc R U P A 1
C7A C 0.0281(12) 0.8338(9) 0.4122(10) 0.025(2) Uani 0.5858(15) 1 d . . P A 1
H7A H -0.007471 0.908662 0.427504 0.030 Uiso 0.5858(15) 1 calc R U P A 1
C8A C 0.0799(17) 0.7793(12) 0.5039(12) 0.018(3) Uani 0.5858(15) 1 d . . P A 1
C9A C 0.1338(12) 0.6713(10) 0.4819(9) 0.019(2) Uani 0.5858(15) 1 d . . P A 1
H9A H 0.168667 0.634657 0.543949 0.023 Uiso 0.5858(15) 1 calc R U P A 1
Br1A Br 0.07140(11) 0.85291(9) 0.65644(7) 0.0265(3) Uani 0.5858(15) 1 d . . P A 1
C4B C 0.152(4) 0.603(3) 0.393(2) 0.019(4) Uani 0.4142(15) 1 d . U P A 2
C5B C 0.112(2) 0.685(2) 0.3295(15) 0.029(4) Uani 0.4142(15) 1 d . U P A 2
H5B H 0.111987 0.667074 0.249504 0.034 Uiso 0.4142(15) 1 calc R U P A 2
C6B C 0.0689(17) 0.7966(15) 0.3775(16) 0.025(3) Uani 0.4142(15) 1 d . U P A 2
C7B C 0.067(3) 0.821(2) 0.491(2) 0.025(4) Uani 0.4142(15) 1 d . U P A 2
H7B H 0.040142 0.896787 0.524628 0.030 Uiso 0.4142(15) 1 calc R U P A 2
C8B C 0.1024(16) 0.7382(14) 0.5618(13) 0.029(3) Uani 0.4142(15) 1 d . U P A 2
H8B H 0.093234 0.753336 0.639514 0.035 Uiso 0.4142(15) 1 calc R U P A 2
C9B C 0.152(2) 0.6327(17) 0.5142(15) 0.029(3) Uani 0.4142(15) 1 d . U P A 2
H9B H 0.185581 0.580347 0.562359 0.035 Uiso 0.4142(15) 1 calc R U P A 2
Br1B Br 0.02086(18) 0.91150(13) 0.28882(11) 0.0370(4) Uani 0.4142(15) 1 d . . P A 2
C14 C 0.5609(5) 0.0726(4) 0.0141(4) 0.0127(9) Uani 1 1 d . . . . .
C10 C 0.4734(5) 0.0594(4) 0.5160(4) 0.0159(9) Uani 1 1 d . . . . .
C15 C 0.7131(6) 0.2365(5) -0.0508(4) 0.0208(10) Uani 1 1 d . . . . .
H15 H 0.747423 0.265001 -0.112924 0.025 Uiso 1 1 calc R U . . .
C11 C 0.3985(6) 0.1917(5) 0.6481(4) 0.0221(10) Uani 1 1 d . . . . .
H11 H 0.377665 0.212643 0.721646 0.027 Uiso 1 1 calc R U . . .
C16 C 0.7737(6) 0.3310(5) 0.0615(4) 0.0205(10) Uani 1 1 d . . . . .
H16 H 0.849917 0.423021 0.078136 0.025 Uiso 1 1 calc R U . . .
C12 C 0.3799(6) 0.2720(5) 0.5744(4) 0.0251(11) Uani 1 1 d . . . . .
H12 H 0.349193 0.348639 0.596142 0.030 Uiso 1 1 calc R U . . .
C17 C 0.7188(6) 0.2859(5) 0.1481(4) 0.0222(10) Uani 1 1 d . . . . .
H17 H 0.757804 0.348501 0.226478 0.027 Uiso 1 1 calc R U . . .
C13 C 0.4083(6) 0.2354(5) 0.4671(4) 0.0222(10) Uani 1 1 d . . . . .
H13 H 0.393200 0.286556 0.412902 0.027 Uiso 1 1 calc R U . . .

loop_
_atom_site_aniso_label
_atom_site_aniso_U_11
_atom_site_aniso_U_22
_atom_site_aniso_U_33
_atom_site_aniso_U_23
_atom_site_aniso_U_13
_atom_site_aniso_U_12
U1 0.01736(9) 0.01292(8) 0.01803(9) 0.00610(6) 0.00880(7) 0.00721(7)
N1 0.022(2) 0.025(2) 0.0109(19) 0.0073(16) 0.0047(17) 0.0094(18)
C1 0.027(3) 0.019(2) 0.022(3) 0.008(2) 0.014(2) 0.013(2)
Ag1 0.0330(2) 0.0292(2) 0.01318(18) 0.01009(15) 0.01198(17) 0.01250(17)
O1 0.0198(17) 0.0219(17) 0.0242(18) 0.0099(14) 0.0098(15) 0.0080(14)
O2 0.0304(19) 0.0311(19) 0.0253(18) 0.0137(15) 0.0134(16) 0.0212(16)
N2 0.024(2) 0.019(2) 0.0135(19) 0.0038(16) 0.0083(17) 0.0045(17)
C2 0.012(2) 0.019(2) 0.020(2) 0.006(2) 0.005(2) 0.0063(19)
O4 0.0298(19) 0.0132(16) 0.0280(19) 0.0068(14) 0.0180(16) 0.0077(14)
N4 0.018(2) 0.023(2) 0.018(2) 0.0124(16) 0.0106(17) 0.0095(17)
O5 0.0212(17) 0.0182(16) 0.0226(18) 0.0043(14) 0.0103(15) 0.0045(14)
O7 0.0259(18) 0.0243(18) 0.0248(19) 0.0010(15) 0.0127(16) 0.0097(15)
O6 0.0229(17) 0.0130(16) 0.0262(18) 0.0047(13) 0.0119(15) 0.0066(14)
O8 0.063(3) 0.063(3) 0.047(3) 0.028(2) 0.024(2) 0.036(3)
O3 0.0279(18) 0.0180(17) 0.0305(19) 0.0084(14) 0.0207(16) 0.0066(15)
N3 0.021(2) 0.0177(19) 0.017(2) 0.0089(16) 0.0083(17) 0.0091(17)
C3 0.021(3) 0.023(3) 0.021(3) -0.001(2) 0.004(2) 0.006(2)
C4A 0.016(6) 0.013(5) 0.021(7) 0.003(5) 0.010(6) 0.002(4)
C5A 0.022(6) 0.016(5) 0.017(5) 0.006(5) 0.015(5) 0.008(4)
C6A 0.042(6) 0.027(5) 0.015(5) 0.007(4) 0.011(5) 0.017(4)
C7A 0.030(5) 0.021(5) 0.022(6) -0.001(4) 0.003(5) 0.018(4)
C8A 0.019(6) 0.023(7) 0.005(5) 0.001(5) 0.003(4) 0.002(5)
C9A 0.016(5) 0.025(6) 0.013(5) 0.006(4) 0.003(4) 0.004(4)
Br1A 0.0316(5) 0.0361(5) 0.0156(4) 0.0037(4) 0.0091(4) 0.0196(4)
C4B 0.018(6) 0.021(6) 0.018(7) 0.006(5) 0.004(5) 0.006(5)
C5B 0.024(5) 0.029(6) 0.019(6) 0.001(5) 0.003(5) 0.000(4)
C6B 0.020(5) 0.024(6) 0.025(7) 0.000(5) 0.006(5) 0.007(5)
C7B 0.019(6) 0.027(7) 0.023(7) 0.002(6) 0.001(5) 0.010(6)
C8B 0.028(5) 0.036(6) 0.019(6) -0.002(5) 0.008(5) 0.014(5)
C9B 0.031(6) 0.031(6) 0.021(6) 0.002(5) 0.006(5) 0.012(5)
Br1B 0.0576(9) 0.0333(7) 0.0282(7) 0.0079(6) 0.0133(7) 0.0295(7)
C14 0.013(2) 0.018(2) 0.013(2) 0.0085(18) 0.0048(18) 0.0110(19)
C10 0.011(2) 0.019(2) 0.012(2) 0.0030(18) 0.0019(19) 0.0006(18)
C15 0.021(2) 0.025(3) 0.024(3) 0.015(2) 0.012(2) 0.011(2)
C11 0.029(3) 0.020(2) 0.014(2) 0.0002(19) 0.008(2) 0.008(2)
C16 0.017(2) 0.020(2) 0.028(3) 0.013(2) 0.007(2) 0.009(2)
C12 0.030(3) 0.028(3) 0.021(3) 0.009(2) 0.008(2) 0.014(2)
C17 0.025(3) 0.024(3) 0.020(3) 0.008(2) 0.006(2) 0.013(2)
C13 0.026(3) 0.024(3) 0.018(2) 0.008(2) 0.006(2) 0.012(2)

loop_
_atom_type_symbol
_atom_type_description
_atom_type_scat_dispersion_real
_atom_type_scat_dispersion_imag
_atom_type_scat_source
C C 0.0033 0.0016 'International Tables Vol C Tables 4.2.6.8 and 6.1.1.4'
H H 0.0000 0.0000 'International Tables Vol C Tables 4.2.6.8 and 6.1.1.4'
Ag Ag -0.8971 1.1015 'International Tables Vol C Tables 4.2.6.8 and 6.1.1.4'
B B 0.0013 0.0007 'International Tables Vol C Tables 4.2.6.8 and 6.1.1.4'
N N 0.0061 0.0033 'International Tables Vol C Tables 4.2.6.8 and 6.1.1.4'
O O 0.0106 0.0060 'International Tables Vol C Tables 4.2.6.8 and 6.1.1.4'
U U -9.6767 9.6646 'International Tables Vol C Tables 4.2.6.8 and 6.1.1.4'
Br Br -0.2901 2.4595 'International Tables Vol C Tables 4.2.6.8 and 6.1.1.4'

loop_
_geom_angle_atom_site_label_1
_geom_angle_atom_site_label_2
_geom_angle_atom_site_label_3
_geom_angle
_geom_angle_site_symmetry_1
_geom_angle_site_symmetry_3
_geom_angle_publ_flag
O2 U1 O1 178.59(14) . . ?
O2 U1 O7 92.76(13) . . ?
O1 U1 O7 88.25(13) . . ?
O2 U1 O5 90.32(13) . . ?
O1 U1 O5 88.90(12) . . ?
O7 U1 O5 79.26(11) . . ?
O2 U1 O4 93.27(13) . . ?
O1 U1 O4 87.86(12) . . ?
O7 U1 O4 81.31(10) . . ?
O5 U1 O4 160.39(10) . . ?
O2 U1 O3 88.32(13) . 2 ?
O1 U1 O3 91.36(12) . 2 ?
O7 U1 O3 147.44(11) . 2 ?
O5 U1 O3 133.29(10) . 2 ?
O4 U1 O3 66.14(10) . 2 ?
O2 U1 O6 93.54(12) . 2_665 ?
O1 U1 O6 85.06(12) . 2_665 ?
O7 U1 O6 144.47(11) . 2_665 ?
O5 U1 O6 65.78(10) . 2_665 ?
O4 U1 O6 133.07(10) . 2_665 ?
O3 U1 O6 67.72(9) 2 2_665 ?
C13 N1 C10 116.8(4) . . ?
C13 N1 Ag1 123.4(3) . . ?
C10 N1 Ag1 119.7(3) . . ?
O3 C1 O4 127.0(4) . . ?
O3 C1 C1 116.8(5) . 2 ?
O4 C1 C1 116.2(5) . 2 ?
N1 Ag1 N3 143.69(13) . . ?
N1 Ag1 N4 139.15(13) . 2_655 ?
N3 Ag1 N4 70.72(12) . 2_655 ?
N1 Ag1 N2 70.42(12) . 2_656 ?
N3 Ag1 N2 138.63(12) . 2_656 ?
N4 Ag1 N2 95.00(12) 2_655 2_656 ?
C10 N2 C11 116.8(4) . . ?
C10 N2 Ag1 115.3(3) . 2_656 ?
C11 N2 Ag1 127.9(3) . 2_656 ?
O6 C2 O5 126.9(4) . . ?
O6 C2 C2 116.6(5) . 2_665 ?
O5 C2 C2 116.5(5) . 2_665 ?
C1 O4 U1 120.6(3) . . ?
C15 N4 C14 116.8(4) . . ?
C15 N4 Ag1 127.3(3) . 2_655 ?
C14 N4 Ag1 115.9(3) . 2_655 ?
C2 O5 U1 120.8(3) . . ?
C3 O7 U1 145.2(3) . . ?
C2 O6 U1 119.3(3) . 2_665 ?
C1 O3 U1 119.9(3) . 2 ?
C14 N3 C17 116.8(4) . . ?
C14 N3 Ag1 118.6(3) . . ?
C17 N3 Ag1 124.6(3) . . ?
O8 C3 O7 125.1(4) . . ?
O8 C3 C4B 110.5(11) . . ?
O7 C3 C4B 124.2(11) . . ?
O8 C3 C4A 124.1(7) . . ?
O7 C3 C4A 110.8(7) . . ?
C5A C4A C9A 119.9(16) . . ?
C5A C4A C3 120.6(13) . . ?
C9A C4A C3 119.5(12) . . ?
C4A C5A C6A 121.4(12) . . ?
C4A C5A H5A 119.3 . . ?
C6A C5A H5A 119.3 . . ?
C5A C6A C7A 120.2(9) . . ?
C5A C6A H6A 119.9 . . ?
C7A C6A H6A 119.9 . . ?
C6A C7A C8A 118.8(9) . . ?
C6A C7A H7A 120.6 . . ?
C8A C7A H7A 120.6 . . ?
C9A C8A C7A 120.6(11) . . ?
C9A C8A Br1A 120.2(10) . . ?
C7A C8A Br1A 119.1(10) . . ?
C8A C9A C4A 119.2(11) . . ?
C8A C9A H9A 120.4 . . ?
C4A C9A H9A 120.4 . . ?
C5B C4B C3 120(2) . . ?
C5B C4B C9B 118(3) . . ?
C3 C4B C9B 121.5(19) . . ?
C4B C5B C6B 123(2) . . ?
C4B C5B H5B 118.7 . . ?
C6B C5B H5B 118.7 . . ?
C7B C6B C5B 118.5(16) . . ?
C7B C6B Br1B 119.9(15) . . ?
C5B C6B Br1B 121.6(14) . . ?
C6B C7B C8B 122.1(19) . . ?
C6B C7B H7B 119.0 . . ?
C8B C7B H7B 119.0 . . ?
C9B C8B C7B 118.2(15) . . ?
C9B C8B H8B 120.9 . . ?
C7B C8B H8B 120.9 . . ?
C8B C9B C4B 120.3(18) . . ?
C8B C9B H9B 119.8 . . ?
C4B C9B H9B 119.8 . . ?
N3 C14 N4 125.3(4) . . ?
N3 C14 C14 117.8(4) . 2_655 ?
N4 C14 C14 117.0(4) . 2_655 ?
N2 C10 N1 125.5(4) . . ?
N2 C10 C10 116.9(5) . 2_656 ?
N1 C10 C10 117.6(5) . 2_656 ?
N4 C15 C16 122.4(4) . . ?
N4 C15 H15 118.8 . . ?
C16 C15 H15 118.8 . . ?
N2 C11 C12 122.2(4) . . ?
N2 C11 H11 118.9 . . ?
C12 C11 H11 118.9 . . ?
C17 C16 C15 116.8(4) . . ?
C17 C16 H16 121.6 . . ?
C15 C16 H16 121.6 . . ?
C11 C12 C13 116.7(4) . . ?
C11 C12 H12 121.7 . . ?
C13 C12 H12 121.7 . . ?
N3 C17 C16 121.9(4) . . ?
N3 C17 H17 119.0 . . ?
C16 C17 H17 119.0 . . ?
N1 C13 C12 122.0(4) . . ?
N1 C13 H13 119.0 . . ?
C12 C13 H13 119.0 . . ?

loop_
_geom_bond_atom_site_label_1
_geom_bond_atom_site_label_2
_geom_bond_distance
_geom_bond_site_symmetry_2
_geom_bond_publ_flag
U1 O2 1.768(3) . ?
U1 O1 1.771(3) . ?
U1 O7 2.262(3) . ?
U1 O5 2.420(3) . ?
U1 O4 2.423(3) . ?
U1 O3 2.449(3) 2 ?
U1 O6 2.461(3) 2_665 ?
N1 C13 1.339(6) . ?
N1 C10 1.342(5) . ?
N1 Ag1 2.283(3) . ?
C1 O3 1.245(5) . ?
C1 O4 1.261(5) . ?
C1 C1 1.540(8) 2 ?
Ag1 N3 2.311(3) . ?
Ag1 N4 2.401(4) 2_655 ?
Ag1 N2 2.435(4) 2_656 ?
N2 C10 1.329(5) . ?
N2 C11 1.344(5) . ?
C2 O6 1.247(5) . ?
C2 O5 1.250(5) . ?
C2 C2 1.534(8) 2_665 ?
N4 C15 1.322(6) . ?
N4 C14 1.336(5) . ?
O7 C3 1.271(5) . ?
O8 C3 1.234(6) . ?
N3 C14 1.332(5) . ?
N3 C17 1.337(6) . ?
C3 C4B 1.40(3) . ?
C3 C4A 1.55(2) . ?
C4A C5A 1.371(18) . ?
C4A C9A 1.39(2) . ?
C5A C6A 1.372(14) . ?
C5A H5A 0.9500 . ?
C6A C7A 1.380(12) . ?
C6A H6A 0.9500 . ?
C7A C8A 1.408(16) . ?
C7A H7A 0.9500 . ?
C8A C9A 1.386(16) . ?
C8A Br1A 1.883(14) . ?
C9A H9A 0.9500 . ?
C4B C5B 1.36(3) . ?
C4B C9B 1.43(3) . ?
C5B C6B 1.42(3) . ?
C5B H5B 0.9500 . ?
C6B C7B 1.36(3) . ?
C6B Br1B 1.873(15) . ?
C7B C8B 1.41(2) . ?
C7B H7B 0.9500 . ?
C8B C9B 1.40(2) . ?
C8B H8B 0.9500 . ?
C9B H9B 0.9500 . ?
C14 C14 1.501(8) 2_655 ?
C10 C10 1.501(8) 2_656 ?
C15 C16 1.378(6) . ?
C15 H15 0.9500 . ?
C11 C12 1.379(6) . ?
C11 H11 0.9500 . ?
C16 C17 1.373(6) . ?
C16 H16 0.9500 . ?
C12 C13 1.385(6) . ?
C12 H12 0.9500 . ?
C17 H17 0.9500 . ?
C13 H13 0.9500 . ?
